data_2226909
loop_
_publ_author_name
'Sarfraz, Muhammad'
'Tariq, Muhammad Ilyas'
'Tahir, M. Nawaz'

_publ_section_title
;
 <i>N</i>-{(<i>E</i>)-[4-(Dimethylamino)phenyl]methylidene}-2,3-dimethylaniline
;
_journal_coeditor_code HB5549
_journal_issue 8
_journal_name_full 'Acta Crystallographica Section E'
_journal_page_first o2055
_journal_paper_doi 10.1107/S1600536810027832
_journal_volume 66
_journal_year 2010
_chemical_formula_iupac 'C17 H20 N2'
_chemical_formula_moiety 'C17 H20 N2'
_chemical_formula_sum 'C17 H20 N2'
_chemical_formula_weight 252.35
_chemical_name_systematic
;
<i>N</i>-{(<i>E</i>)-[4-(Dimethylamino)phenyl]methylidene}-2,3-dimethylaniline
;
_space_group_IT_number 2
_symmetry_cell_setting triclinic
_symmetry_space_group_name_Hall '-P 1'
_symmetry_space_group_name_H-M 'P -1'
_atom_sites_solution_hydrogens geom
_atom_sites_solution_primary direct
_atom_sites_solution_secondary difmap
_audit_creation_method SHELXL-97
_cell_angle_alpha 93.843(6)
_cell_angle_beta 95.436(6)
_cell_angle_gamma 97.431(5)
_cell_formula_units_Z 4
_cell_length_a 7.6556(8)
_cell_length_b 7.7296(8)
_cell_length_c 25.059(3)
_cell_measurement_reflns_used 2482
_cell_measurement_temperature 296(2)
_cell_measurement_theta_max 25.05
_cell_measurement_theta_min 2.46
_cell_volume 1459.1(3)
_computing_cell_refinement 'SAINT (Bruker, 2009)'
_computing_data_collection 'APEX2 (Bruker, 2009)'
_computing_data_reduction 'SAINT (Bruker, 2009)'
_computing_molecular_graphics 'ORTEP-3 (Farrugia, 1997) and PLATON (Spek, 2009)'
_computing_publication_material 'WinGX (Farrugia, 1999) and PLATON (Spek, 2009)'
_computing_structure_refinement 'SHELXL97 (Sheldrick, 2008)'
_computing_structure_solution 'SHELXS97 (Sheldrick, 2008)'
_diffrn_ambient_temperature 296(2)
_diffrn_detector_area_resol_mean 8.20
_diffrn_measured_fraction_theta_full 0.998
_diffrn_measured_fraction_theta_max 0.998
_diffrn_measurement_device_type 'Bruker Kappa APEXII CCD'
_diffrn_measurement_method \w
_diffrn_radiation_monochromator graphite
_diffrn_radiation_source 'fine-focus sealed tube'
_diffrn_radiation_type MoK\a
_diffrn_radiation_wavelength 0.71073
_diffrn_reflns_av_R_equivalents 0.0749
_diffrn_reflns_av_sigmaI/netI 0.0861
_diffrn_reflns_limit_h_max 9
_diffrn_reflns_limit_h_min -9
_diffrn_reflns_limit_k_max 9
_diffrn_reflns_limit_k_min -9
_diffrn_reflns_limit_l_max 29
_diffrn_reflns_limit_l_min -29
_diffrn_reflns_number 20871
_diffrn_reflns_theta_full 25.05
_diffrn_reflns_theta_max 25.05
_diffrn_reflns_theta_min 2.46
_diffrn_standards_number 0
_exptl_absorpt_coefficient_mu 0.068
_exptl_absorpt_correction_T_max 0.988
_exptl_absorpt_correction_T_min 0.982
_exptl_absorpt_correction_type multi-scan
_exptl_absorpt_process_details '(SADABS; Bruker, 2005)'
_exptl_crystal_colour colorless
_exptl_crystal_density_diffrn 1.149
_exptl_crystal_density_method 'not measured'
_exptl_crystal_description prism
_exptl_crystal_F_000 544
_exptl_crystal_size_max 0.28
_exptl_crystal_size_mid 0.18
_exptl_crystal_size_min 0.16
_refine_diff_density_max 0.486
_refine_diff_density_min -0.500
_refine_ls_extinction_coef 0.079(6)
_refine_ls_extinction_expression Fc^*^=kFc[1+0.001xFc^2^\l^3^/sin(2\q)]^-1/4^
_refine_ls_extinction_method 'SHELXL97 (Sheldrick, 2008)'
_refine_ls_goodness_of_fit_ref 1.016
_refine_ls_hydrogen_treatment constr
_refine_ls_matrix_type full
_refine_ls_number_parameters 352
_refine_ls_number_reflns 5142
_refine_ls_number_restraints 0
_refine_ls_restrained_S_all 1.016
_refine_ls_R_factor_all 0.1559
_refine_ls_R_factor_gt 0.0648
_refine_ls_shift/su_max 0.000
_refine_ls_shift/su_mean 0.000
_refine_ls_structure_factor_coef Fsqd
_refine_ls_weighting_details 'calc w=1/[\s^2^(Fo^2^)+(0.0834P)^2^] where P=(Fo^2^+2Fc^2^)/3'
_refine_ls_weighting_scheme calc
_refine_ls_wR_factor_gt 0.1397
_refine_ls_wR_factor_ref 0.1883
_reflns_number_gt 2482
_reflns_number_total 5142
_reflns_threshold_expression I>2\s(I)
_cod_data_source_file hb5549.cif
_cod_data_source_block I
_cod_database_code 2226909
_cod_database_fobs_code 2226909

loop_
_symmetry_equiv_pos_site_id
_symmetry_equiv_pos_as_xyz
1 x,y,z
2 -x,-y,-z

loop_
_atom_site_aniso_label
_atom_site_aniso_U_11
_atom_site_aniso_U_22
_atom_site_aniso_U_33
_atom_site_aniso_U_12
_atom_site_aniso_U_13
_atom_site_aniso_U_23
N1 0.0518(15) 0.0591(16) 0.0505(16) 0.0087(12) 0.0085(12) 0.0006(12)
N2 0.0697(18) 0.102(2) 0.0511(17) 0.0368(16) 0.0067(14) 0.0055(15)
C1 0.0469(18) 0.0497(18) 0.059(2) 0.0090(14) 0.0074(15) 0.0060(15)
C2 0.0499(18) 0.0507(19) 0.0490(19) 0.0084(14) 0.0072(15) 0.0090(14)
C3 0.057(2) 0.0542(19) 0.055(2) 0.0139(15) 0.0119(16) 0.0076(15)
C4 0.054(2) 0.076(2) 0.073(2) 0.0180(17) 0.0192(17) 0.0068(18)
C5 0.0444(19) 0.097(3) 0.078(3) 0.0096(17) 0.0077(18) -0.002(2)
C6 0.052(2) 0.077(2) 0.057(2) 0.0054(16) 0.0055(16) -0.0008(16)
C7 0.0543(19) 0.076(2) 0.063(2) 0.0072(16) 0.0057(15) 0.0011(17)
C8 0.075(2) 0.078(2) 0.064(2) 0.0201(18) 0.0142(17) 0.0019(18)
C9 0.0502(18) 0.0527(19) 0.056(2) 0.0058(14) 0.0031(15) 0.0012(15)
C10 0.0477(17) 0.0463(18) 0.0480(19) 0.0037(14) 0.0033(14) 0.0009(14)
C11 0.0545(18) 0.0499(19) 0.0425(17) 0.0011(14) -0.0002(14) -0.0007(14)
C12 0.0510(18) 0.0519(19) 0.0510(19) 0.0107(14) -0.0042(15) 0.0016(14)
C13 0.0515(18) 0.0473(18) 0.0507(19) 0.0092(14) 0.0017(15) -0.0019(14)
C14 0.066(2) 0.066(2) 0.0430(18) 0.0165(17) -0.0015(16) 0.0047(15)
C15 0.0554(19) 0.057(2) 0.054(2) 0.0153(15) 0.0008(16) 0.0046(15)
C16 0.074(2) 0.117(3) 0.083(3) 0.038(2) 0.0180(19) 0.016(2)
C17 0.111(3) 0.137(4) 0.055(2) 0.060(3) 0.018(2) 0.008(2)
N3 0.0573(16) 0.0650(18) 0.0542(17) 0.0131(13) 0.0075(13) 0.0073(14)
N4 0.0573(17) 0.0783(19) 0.0622(18) -0.0033(14) 0.0069(14) -0.0101(14)
C18 0.0513(19) 0.058(2) 0.060(2) 0.0128(15) 0.0114(16) 0.0139(15)
C19 0.059(2) 0.059(2) 0.060(2) 0.0192(15) 0.0086(17) 0.0093(16)
C20 0.077(2) 0.071(2) 0.064(2) 0.0244(19) 0.0170(19) 0.0084(17)
C21 0.069(2) 0.086(3) 0.085(3) 0.022(2) 0.033(2) 0.016(2)
C22 0.056(2) 0.093(3) 0.084(3) 0.0107(19) 0.012(2) 0.008(2)
C23 0.054(2) 0.085(3) 0.068(2) 0.0129(17) 0.0089(18) 0.0069(18)
C24 0.069(2) 0.099(3) 0.064(2) 0.0188(19) 0.0003(17) -0.0016(19)
C25 0.106(3) 0.126(4) 0.067(3) 0.035(3) 0.023(2) 0.011(2)
C26 0.0519(19) 0.059(2) 0.065(2) 0.0108(16) 0.0071(16) 0.0120(17)
C27 0.0496(18) 0.0497(19) 0.057(2) 0.0083(14) 0.0018(15) 0.0041(15)
C28 0.0551(19) 0.053(2) 0.0500(19) 0.0039(15) -0.0014(15) -0.0046(14)
C29 0.0507(18) 0.0520(19) 0.055(2) -0.0017(14) -0.0007(15) -0.0032(15)
C30 0.0458(18) 0.0532(19) 0.0522(19) 0.0054(14) 0.0025(14) 0.0045(15)
C31 0.056(2) 0.061(2) 0.055(2) -0.0044(16) -0.0022(16) -0.0118(15)
C32 0.0452(18) 0.058(2) 0.067(2) -0.0029(14) 0.0016(16) -0.0005(17)
C33 0.092(3) 0.095(3) 0.068(2) -0.006(2) 0.016(2) -0.026(2)
C34 0.069(2) 0.090(3) 0.092(3) -0.010(2) 0.0254(19) -0.010(2)

loop_
_atom_site_type_symbol
_atom_site_label
_atom_site_fract_x
_atom_site_fract_y
_atom_site_fract_z
_atom_site_U_iso_or_equiv
_atom_site_thermal_displace_type
_atom_site_calc_flag
_atom_site_refinement_flags
_atom_site_occupancy
N N1 0.5198(3) 0.0581(3) 0.37159(10) 0.0537(9) Uani . . 1.000
N N2 0.9529(3) -0.1392(4) 0.17264(10) 0.0721(11) Uani . . 1.000
C C1 0.3947(4) 0.1128(4) 0.40574(12) 0.0515(11) Uani . . 1.000
C C2 0.4576(3) 0.1876(3) 0.45733(11) 0.0494(11) Uani . . 1.000
C C3 0.3346(4) 0.2293(4) 0.49253(12) 0.0543(11) Uani . . 1.000
C C4 0.1557(4) 0.1959(4) 0.47532(14) 0.0660(12) Uani . . 1.000
C C5 0.0951(4) 0.1219(4) 0.42452(14) 0.0735(15) Uani . . 1.000
C C6 0.2148(4) 0.0822(4) 0.38967(12) 0.0626(12) Uani . . 1.000
C C7 0.6526(4) 0.2190(4) 0.47505(11) 0.0648(11) Uani . . 1.000
C C8 0.3963(4) 0.3060(4) 0.54930(12) 0.0712(12) Uani . . 1.000
C C9 0.4960(4) 0.0717(4) 0.32134(12) 0.0534(11) Uani . . 1.000
C C10 0.6111(3) 0.0102(3) 0.28366(11) 0.0478(10) Uani . . 1.000
C C11 0.7562(4) -0.0742(3) 0.29931(11) 0.0500(10) Uani . . 1.000
C C12 0.8662(3) -0.1263(4) 0.26331(11) 0.0517(11) Uani . . 1.000
C C13 0.8376(4) -0.0954(4) 0.20859(11) 0.0501(11) Uani . . 1.000
C C14 0.6900(4) -0.0152(4) 0.19267(11) 0.0581(11) Uani . . 1.000
C C15 0.5813(4) 0.0354(4) 0.22929(11) 0.0551(11) Uani . . 1.000
C C16 1.1113(4) -0.2115(5) 0.18959(13) 0.0881(16) Uani . . 1.000
C C17 0.9234(5) -0.1121(5) 0.11657(13) 0.0966(18) Uani . . 1.000
N N3 0.4573(3) 0.3231(3) 0.13425(10) 0.0582(10) Uani . . 1.000
N N4 0.0318(3) 0.4923(3) 0.33878(10) 0.0677(10) Uani . . 1.000
C C18 0.5873(4) 0.3266(4) 0.09694(12) 0.0552(11) Uani . . 1.000
C C19 0.5286(4) 0.2815(4) 0.04280(13) 0.0580(12) Uani . . 1.000
C C20 0.6535(5) 0.2793(4) 0.00571(13) 0.0687(12) Uani . . 1.000
C C21 0.8323(5) 0.3209(4) 0.02383(15) 0.0770(16) Uani . . 1.000
C C22 0.8891(4) 0.3616(4) 0.07720(15) 0.0773(16) Uani . . 1.000
C C23 0.7672(4) 0.3641(4) 0.11396(13) 0.0685(14) Uani . . 1.000
C C24 0.3328(4) 0.2381(5) 0.02473(12) 0.0775(14) Uani . . 1.000
C C25 0.5962(5) 0.2378(5) -0.05378(13) 0.0969(19) Uani . . 1.000
C C26 0.4823(4) 0.4361(4) 0.17434(12) 0.0580(11) Uani . . 1.000
C C27 0.3656(4) 0.4420(4) 0.21654(12) 0.0522(11) Uani . . 1.000
C C28 0.2033(4) 0.3369(4) 0.21470(11) 0.0539(11) Uani . . 1.000
C C29 0.0937(4) 0.3511(4) 0.25459(11) 0.0541(11) Uani . . 1.000
C C30 0.1432(4) 0.4714(4) 0.29963(11) 0.0507(11) Uani . . 1.000
C C31 0.3100(4) 0.5717(4) 0.30267(12) 0.0597(12) Uani . . 1.000
C C32 0.4155(4) 0.5572(4) 0.26191(12) 0.0581(11) Uani . . 1.000
C C33 0.0955(5) 0.5875(5) 0.38990(13) 0.0877(16) Uani . . 1.000
C C34 -0.1493(4) 0.4123(5) 0.33187(13) 0.0852(16) Uani . . 1.000
H H4 0.07449 0.22425 0.49869 0.0791 Uiso . . 1.000
H H5 -0.02589 0.09880 0.41383 0.0880 Uiso . . 1.000
H H6 0.17451 0.03442 0.35496 0.0751 Uiso . . 1.000
H H7A 0.67625 0.16211 0.50736 0.0974 Uiso . . 1.000
H H7B 0.69064 0.34244 0.48182 0.0974 Uiso . . 1.000
H H7C 0.71577 0.17235 0.44731 0.0974 Uiso . . 1.000
H H8A 0.29609 0.33240 0.56706 0.1070 Uiso . . 1.000
H H8B 0.47713 0.41138 0.54830 0.1070 Uiso . . 1.000
H H8C 0.45501 0.22305 0.56858 0.1070 Uiso . . 1.000
H H9 0.39978 0.12387 0.30800 0.0639 Uiso . . 1.000
H H11 0.77847 -0.09560 0.33523 0.0600 Uiso . . 1.000
H H12 0.96108 -0.18284 0.27508 0.0620 Uiso . . 1.000
H H14 0.66535 0.00399 0.15666 0.0699 Uiso . . 1.000
H H15 0.48395 0.08842 0.21743 0.0659 Uiso . . 1.000
H H16A 1.17937 -0.13571 0.21817 0.1318 Uiso . . 1.000
H H16B 1.18046 -0.22218 0.15981 0.1318 Uiso . . 1.000
H H16C 1.07976 -0.32495 0.20210 0.1318 Uiso . . 1.000
H H17A 0.82382 -0.19261 0.10015 0.1445 Uiso . . 1.000
H H17B 1.02683 -0.13118 0.09935 0.1445 Uiso . . 1.000
H H17C 0.89984 0.00571 0.11272 0.1445 Uiso . . 1.000
H H21 0.91542 0.32108 -0.00093 0.0922 Uiso . . 1.000
H H22 1.00947 0.38742 0.08848 0.0926 Uiso . . 1.000
H H23 0.80506 0.39089 0.15029 0.0818 Uiso . . 1.000
H H24A 0.29434 0.32966 0.00441 0.1161 Uiso . . 1.000
H H24B 0.26831 0.22737 0.05565 0.1161 Uiso . . 1.000
H H24C 0.31152 0.12950 0.00267 0.1161 Uiso . . 1.000
H H25A 0.69802 0.25302 -0.07345 0.1451 Uiso . . 1.000
H H25B 0.51451 0.31518 -0.06560 0.1451 Uiso . . 1.000
H H25C 0.53964 0.11889 -0.06001 0.1451 Uiso . . 1.000
H H26 0.58170 0.52033 0.17679 0.0697 Uiso . . 1.000
H H28 0.16784 0.25463 0.18562 0.0645 Uiso . . 1.000
H H29 -0.01497 0.27993 0.25174 0.0647 Uiso . . 1.000
H H31 0.34963 0.64904 0.33269 0.0716 Uiso . . 1.000
H H32 0.52481 0.62718 0.26472 0.0695 Uiso . . 1.000
H H33A 0.20414 0.54926 0.40369 0.1311 Uiso . . 1.000
H H33B 0.00866 0.56601 0.41478 0.1311 Uiso . . 1.000
H H33C 0.11592 0.71043 0.38523 0.1311 Uiso . . 1.000
H H34A -0.19929 0.42302 0.29584 0.1281 Uiso . . 1.000
H H34B -0.21486 0.46946 0.35692 0.1281 Uiso . . 1.000
H H34C -0.15499 0.29064 0.33823 0.1281 Uiso . . 1.000

loop_
_atom_type_symbol
_atom_type_description
_atom_type_scat_dispersion_real
_atom_type_scat_dispersion_imag
_atom_type_scat_source
C C 0.0033 0.0016 'International Tables Vol C Tables 4.2.6.8 and 6.1.1.4'
H H 0.0000 0.0000 'International Tables Vol C Tables 4.2.6.8 and 6.1.1.4'
N N 0.0061 0.0033 'International Tables Vol C Tables 4.2.6.8 and 6.1.1.4'

loop_
_geom_angle_atom_site_label_1
_geom_angle_atom_site_label_2
_geom_angle_atom_site_label_3
_geom_angle_site_symmetry_1
_geom_angle_site_symmetry_2
_geom_angle_site_symmetry_3
_geom_angle
_geom_angle_publ_flag
C1 N1 C9 . . . 120.0(3) n
C13 N2 C16 . . . 121.6(3) n
C13 N2 C17 . . . 121.8(3) n
C16 N2 C17 . . . 116.6(3) n
C18 N3 C26 . . . 118.4(3) n
C30 N4 C33 . . . 121.2(3) n
C30 N4 C34 . . . 121.6(3) n
C33 N4 C34 . . . 117.2(3) n
C2 C1 C6 . . . 120.5(3) no
N1 C1 C6 . . . 121.1(3) n
N1 C1 C2 . . . 118.3(3) n
C1 C2 C3 . . . 118.6(2) no
C3 C2 C7 . . . 120.8(2) no
C1 C2 C7 . . . 120.6(2) no
C2 C3 C8 . . . 120.5(3) no
C4 C3 C8 . . . 120.1(3) no
C2 C3 C4 . . . 119.4(3) no
C3 C4 C5 . . . 121.5(3) no
C4 C5 C6 . . . 119.4(3) no
C1 C6 C5 . . . 120.6(3) no
N1 C9 C10 . . . 123.4(3) n
C9 C10 C15 . . . 120.4(2) no
C11 C10 C15 . . . 116.8(2) no
C9 C10 C11 . . . 122.9(3) no
C10 C11 C12 . . . 121.9(3) no
C11 C12 C13 . . . 120.8(3) no
C12 C13 C14 . . . 117.3(3) no
N2 C13 C12 . . . 121.2(3) n
N2 C13 C14 . . . 121.5(3) n
C13 C14 C15 . . . 120.9(3) no
C10 C15 C14 . . . 122.3(3) no
C3 C4 H4 . . . 119.00 no
C5 C4 H4 . . . 119.00 no
C4 C5 H5 . . . 120.00 no
C6 C5 H5 . . . 120.00 no
C1 C6 H6 . . . 120.00 no
C5 C6 H6 . . . 120.00 no
C2 C7 H7B . . . 110.00 no
C2 C7 H7C . . . 109.00 no
C2 C7 H7A . . . 109.00 no
H7B C7 H7C . . . 109.00 no
H7A C7 H7B . . . 109.00 no
H7A C7 H7C . . . 109.00 no
C3 C8 H8C . . . 109.00 no
H8B C8 H8C . . . 109.00 no
H8A C8 H8B . . . 109.00 no
H8A C8 H8C . . . 109.00 no
C3 C8 H8B . . . 109.00 no
C3 C8 H8A . . . 110.00 no
N1 C9 H9 . . . 118.00 no
C10 C9 H9 . . . 118.00 no
C10 C11 H11 . . . 119.00 no
C12 C11 H11 . . . 119.00 no
C13 C12 H12 . . . 120.00 no
C11 C12 H12 . . . 120.00 no
C13 C14 H14 . . . 120.00 no
C15 C14 H14 . . . 120.00 no
C14 C15 H15 . . . 119.00 no
C10 C15 H15 . . . 119.00 no
N2 C16 H16B . . . 109.00 no
N2 C16 H16C . . . 109.00 no
H16A C16 H16B . . . 109.00 no
H16A C16 H16C . . . 109.00 no
N2 C16 H16A . . . 110.00 no
H16B C16 H16C . . . 109.00 no
H17A C17 H17C . . . 109.00 no
H17B C17 H17C . . . 109.00 no
H17A C17 H17B . . . 109.00 no
N2 C17 H17A . . . 109.00 no
N2 C17 H17B . . . 109.00 no
N2 C17 H17C . . . 109.00 no
N3 C18 C19 . . . 117.8(3) n
N3 C18 C23 . . . 121.5(3) n
C19 C18 C23 . . . 120.7(3) no
C18 C19 C20 . . . 118.9(3) no
C18 C19 C24 . . . 120.3(3) no
C20 C19 C24 . . . 120.8(3) no
C19 C20 C21 . . . 119.1(3) no
C19 C20 C25 . . . 120.9(3) no
C21 C20 C25 . . . 120.0(3) no
C20 C21 C22 . . . 121.7(3) no
C21 C22 C23 . . . 119.6(3) no
C18 C23 C22 . . . 120.1(3) no
N3 C26 C27 . . . 124.1(3) n
C26 C27 C28 . . . 123.7(3) no
C26 C27 C32 . . . 119.6(3) no
C28 C27 C32 . . . 116.7(3) no
C27 C28 C29 . . . 121.8(3) no
C28 C29 C30 . . . 121.0(3) no
N4 C30 C29 . . . 121.6(3) n
N4 C30 C31 . . . 121.2(3) n
C29 C30 C31 . . . 117.2(3) no
C30 C31 C32 . . . 120.7(3) no
C27 C32 C31 . . . 122.5(3) no
C20 C21 H21 . . . 119.00 no
C22 C21 H21 . . . 119.00 no
C21 C22 H22 . . . 120.00 no
C23 C22 H22 . . . 120.00 no
C18 C23 H23 . . . 120.00 no
C22 C23 H23 . . . 120.00 no
C19 C24 H24A . . . 109.00 no
C19 C24 H24B . . . 109.00 no
C19 C24 H24C . . . 109.00 no
H24A C24 H24B . . . 110.00 no
H24A C24 H24C . . . 109.00 no
H24B C24 H24C . . . 109.00 no
C20 C25 H25A . . . 109.00 no
C20 C25 H25B . . . 109.00 no
C20 C25 H25C . . . 109.00 no
H25A C25 H25B . . . 109.00 no
H25A C25 H25C . . . 109.00 no
H25B C25 H25C . . . 109.00 no
N3 C26 H26 . . . 118.00 no
C27 C26 H26 . . . 118.00 no
C27 C28 H28 . . . 119.00 no
C29 C28 H28 . . . 119.00 no
C28 C29 H29 . . . 120.00 no
C30 C29 H29 . . . 120.00 no
C30 C31 H31 . . . 120.00 no
C32 C31 H31 . . . 120.00 no
C27 C32 H32 . . . 119.00 no
C31 C32 H32 . . . 119.00 no
N4 C33 H33A . . . 109.00 no
N4 C33 H33B . . . 109.00 no
N4 C33 H33C . . . 109.00 no
H33A C33 H33B . . . 109.00 no
H33A C33 H33C . . . 110.00 no
H33B C33 H33C . . . 109.00 no
N4 C34 H34A . . . 109.00 no
N4 C34 H34B . . . 109.00 no
N4 C34 H34C . . . 109.00 no
H34A C34 H34B . . . 110.00 no
H34A C34 H34C . . . 109.00 no
H34B C34 H34C . . . 109.00 no

loop_
_geom_bond_atom_site_label_1
_geom_bond_atom_site_label_2
_geom_bond_site_symmetry_1
_geom_bond_site_symmetry_2
_geom_bond_distance
_geom_bond_publ_flag
N1 C1 . . 1.428(4) n
N1 C9 . . 1.269(4) n
N2 C13 . . 1.376(4) n
N2 C16 . . 1.440(4) n
N2 C17 . . 1.436(4) n
N3 C18 . . 1.428(4) n
N3 C26 . . 1.269(4) n
N4 C33 . . 1.443(4) n
N4 C30 . . 1.374(4) n
N4 C34 . . 1.433(4) n
C1 C6 . . 1.383(4) no
C1 C2 . . 1.396(4) no
C2 C7 . . 1.500(4) no
C2 C3 . . 1.402(4) no
C3 C4 . . 1.382(4) no
C3 C8 . . 1.512(4) no
C4 C5 . . 1.373(5) no
C5 C6 . . 1.373(4) no
C9 C10 . . 1.449(4) no
C10 C11 . . 1.397(4) no
C10 C15 . . 1.391(4) no
C11 C12 . . 1.367(4) no
C12 C13 . . 1.409(4) no
C13 C14 . . 1.396(4) no
C14 C15 . . 1.367(4) no
C4 H4 . . 0.9300 no
C5 H5 . . 0.9300 no
C6 H6 . . 0.9300 no
C7 H7B . . 0.9600 no
C7 H7A . . 0.9600 no
C7 H7C . . 0.9600 no
C8 H8A . . 0.9600 no
C8 H8B . . 0.9600 no
C8 H8C . . 0.9600 no
C9 H9 . . 0.9300 no
C11 H11 . . 0.9300 no
C12 H12 . . 0.9300 no
C14 H14 . . 0.9300 no
C15 H15 . . 0.9300 no
C16 H16A . . 0.9600 no
C16 H16B . . 0.9600 no
C16 H16C . . 0.9600 no
C17 H17B . . 0.9600 no
C17 H17C . . 0.9600 no
C17 H17A . . 0.9600 no
C18 C19 . . 1.395(4) no
C18 C23 . . 1.390(4) no
C19 C20 . . 1.396(5) no
C19 C24 . . 1.512(4) no
C20 C21 . . 1.390(5) no
C20 C25 . . 1.514(5) no
C21 C22 . . 1.369(5) no
C22 C23 . . 1.373(5) no
C26 C27 . . 1.450(4) no
C27 C28 . . 1.389(4) no
C27 C32 . . 1.388(4) no
C28 C29 . . 1.372(4) no
C29 C30 . . 1.403(4) no
C30 C31 . . 1.398(4) no
C31 C32 . . 1.368(4) no
C21 H21 . . 0.9300 no
C22 H22 . . 0.9300 no
C23 H23 . . 0.9300 no
C24 H24A . . 0.9600 no
C24 H24B . . 0.9600 no
C24 H24C . . 0.9600 no
C25 H25A . . 0.9600 no
C25 H25B . . 0.9600 no
C25 H25C . . 0.9600 no
C26 H26 . . 0.9300 no
C28 H28 . . 0.9300 no
C29 H29 . . 0.9300 no
C31 H31 . . 0.9300 no
C32 H32 . . 0.9300 no
C33 H33A . . 0.9600 no
C33 H33B . . 0.9600 no
C33 H33C . . 0.9600 no
C34 H34A . . 0.9600 no
C34 H34B . . 0.9600 no
C34 H34C . . 0.9600 no

loop_
_geom_hbond_atom_site_label_D
_geom_hbond_atom_site_label_H
_geom_hbond_atom_site_label_A
_geom_hbond_site_symmetry_A
_geom_hbond_distance_DH
_geom_hbond_distance_HA
_geom_hbond_distance_DA
_geom_hbond_angle_DHA
_geom_hbond_publ_flag
C7 H7A Cg1 2_656 0.96 2.90 3.756(3) 149 yes
C16 H16C Cg4 1_645 0.96 2.69 3.434(4) 135 yes
C32 H32 Cg2 1_565 0.93 2.88 3.698(3) 148 yes

loop_
_geom_torsion_atom_site_label_1
_geom_torsion_atom_site_label_2
_geom_torsion_atom_site_label_3
_geom_torsion_atom_site_label_4
_geom_torsion_site_symmetry_1
_geom_torsion_site_symmetry_2
_geom_torsion_site_symmetry_3
_geom_torsion_site_symmetry_4
_geom_torsion
_geom_torsion_publ_flag
C9 N1 C1 C2 . . . . -145.2(3) no
C9 N1 C1 C6 . . . . 39.0(4) no
C1 N1 C9 C10 . . . . -176.4(3) no
C16 N2 C13 C14 . . . . 175.9(3) no
C16 N2 C13 C12 . . . . -2.6(5) no
C17 N2 C13 C12 . . . . 178.6(3) no
C17 N2 C13 C14 . . . . -2.9(5) no
C26 N3 C18 C23 . . . . 38.3(4) no
C18 N3 C26 C27 . . . . -176.9(3) no
C26 N3 C18 C19 . . . . -145.2(3) no
C34 N4 C30 C31 . . . . 169.5(3) no
C33 N4 C30 C31 . . . . -14.2(4) no
C33 N4 C30 C29 . . . . 166.9(3) no
C34 N4 C30 C29 . . . . -9.5(4) no
C2 C1 C6 C5 . . . . -1.2(5) no
C6 C1 C2 C7 . . . . 179.3(3) no
N1 C1 C6 C5 . . . . 174.4(3) no
N1 C1 C2 C3 . . . . -175.2(3) no
C6 C1 C2 C3 . . . . 0.6(4) no
N1 C1 C2 C7 . . . . 3.5(4) no
C7 C2 C3 C4 . . . . -178.8(3) no
C7 C2 C3 C8 . . . . -0.4(4) no
C1 C2 C3 C4 . . . . -0.2(4) no
C1 C2 C3 C8 . . . . 178.3(3) no
C8 C3 C4 C5 . . . . -178.2(3) no
C2 C3 C4 C5 . . . . 0.3(5) no
C3 C4 C5 C6 . . . . -0.9(5) no
C4 C5 C6 C1 . . . . 1.3(5) no
N1 C9 C10 C11 . . . . 1.8(4) no
N1 C9 C10 C15 . . . . -177.5(3) no
C9 C10 C15 C14 . . . . 177.8(3) no
C11 C10 C15 C14 . . . . -1.6(4) no
C15 C10 C11 C12 . . . . 1.4(4) no
C9 C10 C11 C12 . . . . -177.9(3) no
C10 C11 C12 C13 . . . . 0.4(4) no
C11 C12 C13 N2 . . . . 176.6(3) no
C11 C12 C13 C14 . . . . -2.0(4) no
N2 C13 C14 C15 . . . . -176.8(3) no
C12 C13 C14 C15 . . . . 1.8(5) no
C13 C14 C15 C10 . . . . 0.0(5) no
N3 C18 C19 C24 . . . . 2.5(4) no
C23 C18 C19 C20 . . . . -1.7(5) no
N3 C18 C19 C20 . . . . -178.3(3) no
N3 C18 C23 C22 . . . . 178.2(3) no
C19 C18 C23 C22 . . . . 1.8(5) no
C23 C18 C19 C24 . . . . 179.0(3) no
C24 C19 C20 C21 . . . . 179.7(3) no
C18 C19 C20 C21 . . . . 0.4(5) no
C18 C19 C20 C25 . . . . -177.7(3) no
C24 C19 C20 C25 . . . . 1.5(5) no
C25 C20 C21 C22 . . . . 179.1(3) no
C19 C20 C21 C22 . . . . 0.9(5) no
C20 C21 C22 C23 . . . . -0.9(5) no
C21 C22 C23 C18 . . . . -0.4(5) no
N3 C26 C27 C28 . . . . -7.5(5) no
N3 C26 C27 C32 . . . . 172.2(3) no
C26 C27 C28 C29 . . . . -177.5(3) no
C32 C27 C28 C29 . . . . 2.8(5) no
C26 C27 C32 C31 . . . . 178.7(3) no
C28 C27 C32 C31 . . . . -1.6(5) no
C27 C28 C29 C30 . . . . -1.1(5) no
C28 C29 C30 N4 . . . . 177.2(3) no
C28 C29 C30 C31 . . . . -1.7(4) no
N4 C30 C31 C32 . . . . -176.1(3) no
C29 C30 C31 C32 . . . . 2.9(4) no
C30 C31 C32 C27 . . . . -1.2(5) no
